data_8104091
loop_
_publ_author_name
'Kalsbeek, N.'
'Ronsbo, J.G.'

_publ_section_title
;
 Refinement of the vinogradovite structure, positioning of Be and excess
 Na
;
_journal_name_full 'Zeitschrift fuer Kristallographie (149,1979-)'
_journal_page_first 237
_journal_page_last 245
_journal_volume 200
_journal_year 1992
_chemical_formula_sum 'Al1.2 Be0.8 H11.6 Na10.16 Nb0.56 O57.8 Si14 Ti7.44'
_chemical_name_systematic
;
Na10.16 (Ti7.44 Nb0.56) O8 (Si2 O6)4 (Si3 Al0.6 Be0.4 O10)2 (H2 O)5.8
;
_space_group_IT_number 15
_symmetry_space_group_name_Hall '-C 2yc'
_symmetry_space_group_name_H-M 'C 1 2/c 1'
_cell_angle_alpha 90
_cell_angle_beta 100.13
_cell_angle_gamma 90
_cell_formula_units_Z 1
_cell_length_a 24.5
_cell_length_b 8.662
_cell_length_c 5.211
_cell_volume 1088.634
_citation_journal_id_ASTM ZEKRDZ
_cod_data_source_file Kalsbeek_ZEKRDZ_1992_45.cif
_cod_data_source_block H11.6Al1.2Be0.8Na10.16Nb0.56O57.8Si14Ti7.44
_cod_original_formula_sum 'H11.6 Al1.2 Be0.8 Na10.16 Nb0.56 O57.8 Si14 Ti7.44'
_cod_database_code 8104091

loop_
_symmetry_equiv_pos_as_xyz
x,y,z
-x,y,-z+1/2
-x,-y,-z
x,-y,z-1/2
x+1/2,y+1/2,z
-x+1/2,y+1/2,-z+1/2
-x+1/2,-y+1/2,-z
x+1/2,-y+1/2,z-1/2

loop_
_atom_site_label
_atom_site_type_symbol
_atom_site_fract_x
_atom_site_fract_y
_atom_site_fract_z
_atom_site_occupancy
_atom_site_U_iso_or_equiv
Ti1 Ti+4 0.34958 0.40339 0.21224 0.93 0.0
O5 O-2 0.79248 0.2396 0.7808 1 0.0
O3 O-2 0.79183 0.5111 0.985 1 0.0
O6 O-2 0.70004 0.4181 0.666 1 0.0
O7 O-2 0.39563 0.7507 0.6247 1 0.0
O1 O-2 0.5 0.8441 0.75 1 0.0
O8 O-2 0 0.141 0.25 0.348 0.0
Na1 Na+1 0.64873 0.1887 0.7952 1 0.0
Si1 Si+4 0.76689 0.40836 0.725 1 0.0
Na2 Na+1 0.4655 0.4005 0.973 0.27 0.0
Be1 Be+2 0.43556 0.89957 0.7228 0.1 0.0
Al1 Al+3 0.43556 0.89957 0.7228 0.15 0.0
O9 O-2 0.0076 0.91 0.646 0.549 0.0
Si2 Si+4 0.43556 0.89957 0.7228 0.75 0.0
O4 O-2 0.61535 0.568 0.32 1 0.0
O2 O-2 0.42093 0.9631 1.0002 1 0.0
Nb1 Nb+5 0.34958 0.40339 0.21224 0.07 0.0
